data_1512594
loop_
_publ_author_name
'Fang, Xin'
'Li, Jun'
'Tao, Hai-Yan'
'Wang, Chun-Jiang'

_publ_section_title
;
 Highly Diastereoselective DABCO-Catalyzed [3 + 3]-Cycloaddition of
 1,4-Dithiane-2,5-diol with Azomethine Imines.
;
_journal_issue 21
_journal_name_full 'Organic letters'
_journal_page_first 5554
_journal_page_last 5557
_journal_paper_doi 10.1021/ol402724h
_journal_volume 15
_journal_year 2013
_chemical_formula_sum 'C19 H20 Cl2 N2 O2 S'
_chemical_formula_weight 411.33
_chemical_name_systematic
;

 ?

;
_space_group_IT_number 14
_symmetry_cell_setting monoclinic
_symmetry_space_group_name_Hall '-P 2ybc'
_symmetry_space_group_name_H-M 'P 1 21/c 1'
_atom_sites_solution_hydrogens geom
_atom_sites_solution_primary direct
_atom_sites_solution_secondary difmap
_audit_creation_method SHELXL-97
_cell_angle_alpha 90.00
_cell_angle_beta 98.608(2)
_cell_angle_gamma 90.00
_cell_formula_units_Z 4
_cell_length_a 14.1850(13)
_cell_length_b 5.9527(6)
_cell_length_c 23.417(2)
_cell_measurement_reflns_used 4543
_cell_measurement_temperature 296(2)
_cell_measurement_theta_max 26.5
_cell_measurement_theta_min 2.44
_cell_volume 1955.0(3)
_computing_cell_refinement 'Bruker SMART'
_computing_data_collection 'Bruker SMART'
_computing_data_reduction 'Bruker SAINT'
_computing_molecular_graphics 'Bruker SHELXTL'
_computing_publication_material 'Bruker SHELXTL'
_computing_structure_refinement 'SHELXL-97 (Sheldrick, 1997)'
_computing_structure_solution 'SHELXS-97 (Sheldrick, 1990)'
_diffrn_ambient_temperature 296(2)
_diffrn_measured_fraction_theta_full 0.999
_diffrn_measured_fraction_theta_max 0.999
_diffrn_measurement_device_type 'CCD area detector'
_diffrn_measurement_method 'phi and omega scans'
_diffrn_radiation_monochromator graphite
_diffrn_radiation_source 'fine-focus sealed tube'
_diffrn_radiation_type MoK\a
_diffrn_radiation_wavelength 0.71073
_diffrn_reflns_av_R_equivalents 0.0198
_diffrn_reflns_av_sigmaI/netI 0.0212
_diffrn_reflns_limit_h_max 17
_diffrn_reflns_limit_h_min -17
_diffrn_reflns_limit_k_max 6
_diffrn_reflns_limit_k_min -7
_diffrn_reflns_limit_l_max 25
_diffrn_reflns_limit_l_min -29
_diffrn_reflns_number 12235
_diffrn_reflns_theta_full 26.50
_diffrn_reflns_theta_max 26.50
_diffrn_reflns_theta_min 1.76
_exptl_absorpt_coefficient_mu 0.455
_exptl_absorpt_correction_T_max 0.8832
_exptl_absorpt_correction_T_min 0.8756
_exptl_absorpt_correction_type multi-scan
_exptl_absorpt_process_details SADABS
_exptl_crystal_colour colourless
_exptl_crystal_density_diffrn 1.397
_exptl_crystal_density_method 'not measured'
_exptl_crystal_description block
_exptl_crystal_F_000 856
_exptl_crystal_size_max 0.30
_exptl_crystal_size_mid 0.29
_exptl_crystal_size_min 0.28
_refine_diff_density_max 1.664
_refine_diff_density_min -1.041
_refine_diff_density_rms 0.070
_refine_ls_extinction_coef 0.018(2)
_refine_ls_extinction_expression Fc^*^=kFc[1+0.001xFc^2^\l^3^/sin(2\q)]^-1/4^
_refine_ls_extinction_method SHELXL
_refine_ls_goodness_of_fit_ref 0.983
_refine_ls_hydrogen_treatment constr
_refine_ls_matrix_type full
_refine_ls_number_parameters 237
_refine_ls_number_reflns 4067
_refine_ls_number_restraints 0
_refine_ls_restrained_S_all 0.983
_refine_ls_R_factor_all 0.0846
_refine_ls_R_factor_gt 0.0729
_refine_ls_shift/su_max 0.014
_refine_ls_shift/su_mean 0.000
_refine_ls_structure_factor_coef Fsqd
_refine_ls_weighting_details 'calc w=1/[\s^2^(Fo^2^)+(0.0722P)^2^+4.7155P] where P=(Fo^2^+2Fc^2^)/3'
_refine_ls_weighting_scheme calc
_refine_ls_wR_factor_gt 0.1771
_refine_ls_wR_factor_ref 0.1876
_reflns_number_gt 3347
_reflns_number_total 4067
_reflns_threshold_expression >2sigma(I)
_cod_data_source_file ol402724h_si_002.cif
_cod_data_source_block 130502fx_0m
_cod_depositor_comments
;
The following automatic conversions were performed:

'_symmetry_cell_setting' value 'Monoclinic' changed to 'monoclinic'
according to /home/saulius/struct/CIF-dictionaries/cif_core.dic
dictionary named 'cif_core.dic' version 2.4.2 from 2011-04-26.

Automatic conversion script
Id: cif_fix_values 1891 2012-01-12 08:04:46Z andrius 
;
_cod_original_sg_symbol_H-M P2(1)/c
_cod_database_code 1512594

loop_
_symmetry_equiv_pos_as_xyz
'x, y, z'
'-x, y+1/2, -z+1/2'
'-x, -y, -z'
'x, -y-1/2, z-1/2'

loop_
_atom_site_label
_atom_site_type_symbol
_atom_site_fract_x
_atom_site_fract_y
_atom_site_fract_z
_atom_site_U_iso_or_equiv
_atom_site_adp_type
_atom_site_occupancy
_atom_site_symmetry_multiplicity
_atom_site_calc_flag
_atom_site_refinement_flags
C1 C 0.3681(3) 0.6870(8) 0.11182(17) 0.0560(10) Uani 1 1 d .
H1 H 0.3594 0.5491 0.1290 0.067 Uiso 1 1 calc R
C2 C 0.4579(3) 0.7487(10) 0.1016(2) 0.0733(13) Uani 1 1 d .
H2 H 0.5092 0.6520 0.1117 0.088 Uiso 1 1 calc R
C3 C 0.4719(3) 0.9512(10) 0.07656(19) 0.0694(13) Uani 1 1 d .
H3 H 0.5323 0.9916 0.0693 0.083 Uiso 1 1 calc R
C4 C 0.3964(3) 1.0945(8) 0.0623(2) 0.0641(11) Uani 1 1 d .
H4 H 0.4058 1.2332 0.0458 0.077 Uiso 1 1 calc R
C5 C 0.3058(3) 1.0330(7) 0.07230(17) 0.0523(9) Uani 1 1 d .
H5 H 0.2548 1.1307 0.0624 0.063 Uiso 1 1 calc R
C6 C 0.2912(2) 0.8273(6) 0.09690(13) 0.0385(7) Uani 1 1 d .
C7 C 0.1918(2) 0.7519(5) 0.10328(13) 0.0369(7) Uani 1 1 d .
H7 H 0.1952 0.6157 0.1270 0.044 Uiso 1 1 calc R
C8 C 0.1299(2) 0.7079(6) 0.04512(14) 0.0440(8) Uani 1 1 d .
H8A H 0.1551 0.7857 0.0143 0.053 Uiso 1 1 calc R
H8B H 0.1270 0.5484 0.0365 0.053 Uiso 1 1 calc R
C9 C 0.0335(2) 0.7958(5) 0.05149(13) 0.0364(7) Uani 1 1 d .
C10 C -0.0255(2) 1.0880(6) 0.11150(13) 0.0388(7) Uani 1 1 d .
H10 H -0.0875 1.0529 0.0887 0.047 Uiso 1 1 calc R
C11 C -0.0373(2) 1.0909(6) 0.17486(14) 0.0446(8) Uani 1 1 d .
H11A H -0.0692 0.9541 0.1838 0.054 Uiso 1 1 calc R
H11B H -0.0777 1.2166 0.1818 0.054 Uiso 1 1 calc R
C12 C 0.1362(2) 0.8844(6) 0.19217(12) 0.0368(7) Uani 1 1 d .
H12 H 0.1020 0.7434 0.1958 0.044 Uiso 1 1 calc R
C13 C 0.2351(2) 0.8682(6) 0.22598(13) 0.0395(7) Uani 1 1 d .
C14 C 0.2626(3) 0.6744(7) 0.25624(15) 0.0495(8) Uani 1 1 d .
H14 H 0.2204 0.5542 0.2550 0.059 Uiso 1 1 calc R
C15 C 0.3527(3) 0.6572(8) 0.28855(19) 0.0650(11) Uani 1 1 d .
H15 H 0.3709 0.5254 0.3085 0.078 Uiso 1 1 calc R
C16 C 0.4143(3) 0.8325(9) 0.29099(19) 0.0667(12) Uani 1 1 d .
H16 H 0.4744 0.8212 0.3130 0.080 Uiso 1 1 calc R
C17 C 0.3881(3) 1.0268(9) 0.26097(19) 0.0661(12) Uani 1 1 d .
H17 H 0.4308 1.1460 0.2626 0.079 Uiso 1 1 calc R
C18 C 0.2984(3) 1.0462(7) 0.22831(16) 0.0513(9) Uani 1 1 d .
H18 H 0.2809 1.1779 0.2081 0.062 Uiso 1 1 calc R
C19 C 0.7747(5) 0.9623(17) 0.6052(5) 0.164(4) Uani 1 1 d .
H19A H 0.8377 0.9658 0.5938 0.197 Uiso 1 1 calc R
H19B H 0.7793 1.0277 0.6434 0.197 Uiso 1 1 calc R
Cl1 Cl 0.69378(17) 1.1306(4) 0.55465(10) 0.1386(9) Uani 1 1 d .
Cl2 Cl 0.73998(12) 0.7046(4) 0.60756(13) 0.1494(10) Uani 1 1 d .
N1 N 0.04200(18) 0.9146(4) 0.10075(10) 0.0347(6) Uani 1 1 d .
N2 N 0.13900(17) 0.9315(4) 0.13042(10) 0.0335(6) Uani 1 1 d .
O1 O -0.04026(16) 0.7754(4) 0.01695(9) 0.0426(6) Uani 1 1 d .
O2 O 0.0022(2) 1.3019(4) 0.09560(10) 0.0491(6) Uani 1 1 d .
H2A H 0.0141 1.2982 0.0624 0.074 Uiso 1 1 calc R
S1 S 0.07447(6) 1.11370(16) 0.22250(3) 0.0462(3) Uani 1 1 d .

loop_
_atom_site_aniso_label
_atom_site_aniso_U_11
_atom_site_aniso_U_22
_atom_site_aniso_U_33
_atom_site_aniso_U_23
_atom_site_aniso_U_13
_atom_site_aniso_U_12
C1 0.053(2) 0.062(2) 0.054(2) 0.0073(19) 0.0113(16) 0.0105(18)
C2 0.044(2) 0.104(4) 0.071(3) 0.007(3) 0.0066(19) 0.017(2)
C3 0.040(2) 0.103(4) 0.067(3) -0.010(3) 0.0141(18) -0.015(2)
C4 0.059(2) 0.061(3) 0.076(3) -0.002(2) 0.025(2) -0.018(2)
C5 0.0471(19) 0.045(2) 0.068(2) 0.0007(18) 0.0180(17) -0.0022(16)
C6 0.0395(16) 0.0427(17) 0.0343(15) -0.0073(13) 0.0086(12) 0.0005(13)
C7 0.0431(16) 0.0319(15) 0.0380(15) -0.0043(12) 0.0131(13) -0.0022(13)
C8 0.0451(18) 0.0451(18) 0.0444(17) -0.0165(15) 0.0150(14) -0.0103(15)
C9 0.0461(17) 0.0303(15) 0.0345(15) -0.0023(12) 0.0119(13) -0.0087(13)
C10 0.0408(16) 0.0405(17) 0.0360(15) -0.0009(13) 0.0084(12) 0.0022(14)
C11 0.0433(17) 0.054(2) 0.0389(16) 0.0002(15) 0.0150(13) 0.0043(15)
C12 0.0411(16) 0.0385(16) 0.0321(14) -0.0019(13) 0.0095(12) -0.0039(13)
C13 0.0422(16) 0.0455(18) 0.0319(15) -0.0054(13) 0.0093(12) -0.0009(14)
C14 0.0509(19) 0.051(2) 0.0477(19) 0.0009(16) 0.0101(15) 0.0023(16)
C15 0.060(2) 0.072(3) 0.060(2) 0.002(2) 0.0008(19) 0.018(2)
C16 0.046(2) 0.092(3) 0.059(2) -0.013(2) -0.0019(17) 0.009(2)
C17 0.050(2) 0.080(3) 0.068(3) -0.023(2) 0.0093(19) -0.018(2)
C18 0.052(2) 0.050(2) 0.052(2) -0.0044(17) 0.0084(16) -0.0094(17)
C19 0.087(5) 0.175(9) 0.229(10) -0.075(8) 0.018(6) -0.055(5)
Cl1 0.1656(18) 0.1203(15) 0.1473(17) 0.0608(13) 0.0799(15) 0.0482(13)
Cl2 0.0771(10) 0.1245(16) 0.250(3) 0.0728(17) 0.0348(13) 0.0119(10)
N1 0.0373(13) 0.0358(13) 0.0315(12) -0.0026(10) 0.0065(10) -0.0007(11)
N2 0.0354(12) 0.0344(13) 0.0320(12) -0.0043(10) 0.0091(10) -0.0019(10)
O1 0.0471(13) 0.0424(13) 0.0379(11) -0.0052(10) 0.0045(10) -0.0101(10)
O2 0.0729(17) 0.0355(12) 0.0414(13) 0.0012(10) 0.0166(12) 0.0027(12)
S1 0.0491(5) 0.0570(6) 0.0341(4) -0.0104(4) 0.0114(3) 0.0038(4)

loop_
_atom_type_symbol
_atom_type_description
_atom_type_scat_dispersion_real
_atom_type_scat_dispersion_imag
_atom_type_scat_source
C C 0.0033 0.0016 'International Tables Vol C Tables 4.2.6.8 and 6.1.1.4'
H H 0.0000 0.0000 'International Tables Vol C Tables 4.2.6.8 and 6.1.1.4'
N N 0.0061 0.0033 'International Tables Vol C Tables 4.2.6.8 and 6.1.1.4'
O O 0.0106 0.0060 'International Tables Vol C Tables 4.2.6.8 and 6.1.1.4'
S S 0.1246 0.1234 'International Tables Vol C Tables 4.2.6.8 and 6.1.1.4'
Cl Cl 0.1484 0.1585 'International Tables Vol C Tables 4.2.6.8 and 6.1.1.4'

loop_
_geom_angle_atom_site_label_1
_geom_angle_atom_site_label_2
_geom_angle_atom_site_label_3
_geom_angle
C6 C1 C2 120.7(4)
C6 C1 H1 119.6
C2 C1 H1 119.6
C3 C2 C1 120.3(4)
C3 C2 H2 119.8
C1 C2 H2 119.8
C2 C3 C4 119.7(4)
C2 C3 H3 120.2
C4 C3 H3 120.2
C3 C4 C5 120.2(4)
C3 C4 H4 119.9
C5 C4 H4 119.9
C6 C5 C4 120.3(4)
C6 C5 H5 119.9
C4 C5 H5 119.9
C1 C6 C5 118.7(3)
C1 C6 C7 120.7(3)
C5 C6 C7 120.4(3)
C6 C7 N2 111.3(2)
C6 C7 C8 112.6(3)
N2 C7 C8 104.1(2)
C6 C7 H7 109.6
N2 C7 H7 109.6
C8 C7 H7 109.6
C9 C8 C7 105.3(3)
C9 C8 H8A 110.7
C7 C8 H8A 110.7
C9 C8 H8B 110.7
C7 C8 H8B 110.7
H8A C8 H8B 108.8
O1 C9 N1 125.1(3)
O1 C9 C8 127.0(3)
N1 C9 C8 107.8(3)
O2 C10 N1 112.4(3)
O2 C10 C11 109.0(3)
N1 C10 C11 110.4(3)
O2 C10 H10 108.3
N1 C10 H10 108.3
C11 C10 H10 108.3
C10 C11 S1 113.0(2)
C10 C11 H11A 109.0
S1 C11 H11A 109.0
C10 C11 H11B 109.0
S1 C11 H11B 109.0
H11A C11 H11B 107.8
N2 C12 C13 111.5(2)
N2 C12 S1 108.9(2)
C13 C12 S1 107.9(2)
N2 C12 H12 109.5
C13 C12 H12 109.5
S1 C12 H12 109.5
C14 C13 C18 119.2(3)
C14 C13 C12 119.5(3)
C18 C13 C12 121.3(3)
C13 C14 C15 120.5(4)
C13 C14 H14 119.7
C15 C14 H14 119.7
C16 C15 C14 120.1(4)
C16 C15 H15 120.0
C14 C15 H15 120.0
C15 C16 C17 120.1(4)
C15 C16 H16 119.9
C17 C16 H16 119.9
C16 C17 C18 120.5(4)
C16 C17 H17 119.8
C18 C17 H17 119.8
C13 C18 C17 119.6(4)
C13 C18 H18 120.2
C17 C18 H18 120.2
Cl2 C19 Cl1 112.3(4)
Cl2 C19 H19A 109.1
Cl1 C19 H19A 109.1
Cl2 C19 H19B 109.2
Cl1 C19 H19B 109.1
H19A C19 H19B 107.9
C9 N1 N2 113.9(2)
C9 N1 C10 123.1(3)
N2 N1 C10 118.0(2)
N1 N2 C12 107.1(2)
N1 N2 C7 104.2(2)
C12 N2 C7 111.5(2)
C10 O2 H2A 109.5
C11 S1 C12 97.59(15)

loop_
_geom_bond_atom_site_label_1
_geom_bond_atom_site_label_2
_geom_bond_distance
C1 C6 1.377(5)
C1 C2 1.382(6)
C1 H1 0.9300
C2 C3 1.368(7)
C2 H2 0.9300
C3 C4 1.371(7)
C3 H3 0.9300
C4 C5 1.389(5)
C4 H4 0.9300
C5 C6 1.382(5)
C5 H5 0.9300
C6 C7 1.508(4)
C7 N2 1.500(4)
C7 C8 1.529(4)
C7 H7 0.9800
C8 C9 1.491(5)
C8 H8A 0.9700
C8 H8B 0.9700
C9 O1 1.229(4)
C9 N1 1.343(4)
C10 O2 1.399(4)
C10 N1 1.456(4)
C10 C11 1.518(4)
C10 H10 0.9800
C11 S1 1.802(3)
C11 H11A 0.9700
C11 H11B 0.9700
C12 N2 1.479(4)
C12 C13 1.507(4)
C12 S1 1.822(3)
C12 H12 0.9800
C13 C14 1.380(5)
C13 C18 1.384(5)
C14 C15 1.388(5)
C14 H14 0.9300
C15 C16 1.357(7)
C15 H15 0.9300
C16 C17 1.376(7)
C16 H16 0.9300
C17 C18 1.388(6)
C17 H17 0.9300
C18 H18 0.9300
C19 Cl2 1.615(9)
C19 Cl1 1.820(11)
C19 H19A 0.9700
C19 H19B 0.9700
N1 N2 1.449(3)
O2 H2A 0.8200

loop_
_geom_hbond_atom_site_label_D
_geom_hbond_atom_site_label_H
_geom_hbond_atom_site_label_A
_geom_hbond_distance_DH
_geom_hbond_distance_HA
_geom_hbond_distance_DA
_geom_hbond_angle_DHA
_geom_hbond_site_symmetry_A
O2 H2A O1 0.82 2.00 2.806(3) 168.8 3_575

loop_
_geom_torsion_atom_site_label_1
_geom_torsion_atom_site_label_2
_geom_torsion_atom_site_label_3
_geom_torsion_atom_site_label_4
_geom_torsion
C6 C1 C2 C3 0.3(7)
C1 C2 C3 C4 0.8(7)
C2 C3 C4 C5 -0.9(7)
C3 C4 C5 C6 0.1(6)
C2 C1 C6 C5 -1.0(6)
C2 C1 C6 C7 174.7(4)
C4 C5 C6 C1 0.8(6)
C4 C5 C6 C7 -174.9(3)
C1 C6 C7 N2 135.0(3)
C5 C6 C7 N2 -49.4(4)
C1 C6 C7 C8 -108.6(4)
C5 C6 C7 C8 67.0(4)
C6 C7 C8 C9 -140.6(3)
N2 C7 C8 C9 -20.0(3)
C7 C8 C9 O1 -172.5(3)
C7 C8 C9 N1 11.1(3)
O2 C10 C11 S1 -70.7(3)
N1 C10 C11 S1 53.2(3)
N2 C12 C13 C14 -122.3(3)
S1 C12 C13 C14 118.1(3)
N2 C12 C13 C18 59.1(4)
S1 C12 C13 C18 -60.5(3)
C18 C13 C14 C15 -0.2(5)
C12 C13 C14 C15 -178.8(3)
C13 C14 C15 C16 0.6(6)
C14 C15 C16 C17 -0.7(7)
C15 C16 C17 C18 0.5(7)
C14 C13 C18 C17 0.0(5)
C12 C13 C18 C17 178.6(3)
C16 C17 C18 C13 -0.1(6)
O1 C9 N1 N2 -173.6(3)
C8 C9 N1 N2 2.9(3)
O1 C9 N1 C10 -19.2(5)
C8 C9 N1 C10 157.3(3)
O2 C10 N1 C9 -92.6(3)
C11 C10 N1 C9 145.4(3)
O2 C10 N1 N2 60.7(3)
C11 C10 N1 N2 -61.2(3)
C9 N1 N2 C12 -134.2(3)
C10 N1 N2 C12 70.1(3)
C9 N1 N2 C7 -15.9(3)
C10 N1 N2 C7 -171.6(2)
C13 C12 N2 N1 172.7(2)
S1 C12 N2 N1 -68.4(2)
C13 C12 N2 C7 59.3(3)
S1 C12 N2 C7 178.21(19)
C6 C7 N2 N1 142.7(2)
C8 C7 N2 N1 21.2(3)
C6 C7 N2 C12 -102.1(3)
C8 C7 N2 C12 136.4(3)
C10 C11 S1 C12 -51.3(3)
N2 C12 S1 C11 58.9(2)
C13 C12 S1 C11 -179.9(2)
